data_4081219
loop_
_publ_author_name
'Kwan Huang, Enrique'
'Cheung, Wai-Man'
'Chan, Sharon Lai-Fung'
'Sung, Herman H. Y.'
'Williams, Ian D.'
'Leung, Wa-Hung'

_publ_section_title
;
 Synthesis, Structure, and Reactivity of Trigonal Bipyramidal
 Ruthenium(IV) Trialkyl Complexes
;
_journal_issue 16
_journal_name_full Organometallics
_journal_page_first 4483
_journal_paper_doi 10.1021/om400183n
_journal_volume 32
_journal_year 2013
_chemical_formula_moiety 'C31 H48 F3 O3 P Ru S Si3, C4 H10 O'
_chemical_formula_sum 'C35 H58 F3 O4 P Ru S Si3'
_chemical_formula_weight 848.18
_chemical_name_systematic
;
 ? 
;
_space_group_IT_number 14
_space_group_name_Hall '-P 2ybc'
_symmetry_cell_setting monoclinic
_symmetry_space_group_name_Hall '-P 2ybc'
_symmetry_space_group_name_H-M 'P 1 21/c 1'
_atom_sites_solution_hydrogens geom
_atom_sites_solution_primary direct
_atom_sites_solution_secondary difmap
_audit_creation_date 2011-05-17
_audit_creation_method
;
  Olex2 1.1-beta
  (compiled 2011.02.15 svn.r1672, GUI svn.r3494)
;
_cell_angle_alpha 90.00
_cell_angle_beta 93.0830(10)
_cell_angle_gamma 90.00
_cell_formula_units_Z 4
_cell_length_a 11.72890(10)
_cell_length_b 18.1582(3)
_cell_length_c 20.2285(3)
_cell_measurement_reflns_used 6323
_cell_measurement_temperature 173.0
_cell_measurement_theta_max 71.4910
_cell_measurement_theta_min 9.6870
_cell_volume 4301.94(10)
_computing_cell_refinement
;
CrysAlisPro, Agilent Technologies,
Version 1.171.34.49 (release 20-01-2011 CrysAlis171 .NET)
(compiled Jan 20 2011,15:58:25)
;
_computing_data_collection
;
CrysAlisPro, Agilent Technologies,
Version 1.171.34.49 (release 20-01-2011 CrysAlis171 .NET)
(compiled Jan 20 2011,15:58:25)
;
_computing_data_reduction
;
CrysAlisPro, Agilent Technologies,
Version 1.171.34.49 (release 20-01-2011 CrysAlis171 .NET)
(compiled Jan 20 2011,15:58:25)
;
_computing_molecular_graphics
;
O. V. Dolomanov, L. J. Bourhis, R. J. Gildea, J. A. K. Howard and H. Puschmann,
OLEX2: a complete structure solution, refinement and analysis program.
J. Appl. Cryst. (2009). 42, 339-341.
;
_computing_publication_material
;
O. V. Dolomanov, L. J. Bourhis, R. J. Gildea, J. A. K. Howard and H. Puschmann,
OLEX2: a complete structure solution, refinement and analysis program.
J. Appl. Cryst. (2009). 42, 339-341.
;
_computing_structure_refinement 'SHELXL-97 (Sheldrick, 1997)'
_computing_structure_solution 'A short history of SHELX (Sheldrick, 2007)/Bruker'
_diffrn_ambient_temperature 173.0
_diffrn_detector_area_resol_mean 15.9578
_diffrn_measured_fraction_theta_full 0.973
_diffrn_measured_fraction_theta_max 0.972
_diffrn_measurement_details
;
  1 omega   39.00   67.00   1.0000    6.0000
omega____ theta____ kappa____ phi______ frames
    -      110.0000  -25.0000  150.0000 28

  2 omega   38.00  114.00   1.0000    3.0000
omega____ theta____ kappa____ phi______ frames
    -       55.0000   68.0000 -174.0000 76

  3 omega   88.00  124.00   1.0000    3.0000
omega____ theta____ kappa____ phi______ frames
    -       55.0000  125.0000 -120.0000 36

  4 omega   74.00  126.00   1.0000    3.0000
omega____ theta____ kappa____ phi______ frames
    -       55.0000  125.0000 -180.0000 52

  5 omega   29.00  115.00   1.0000    3.0000
omega____ theta____ kappa____ phi______ frames
    -       55.0000   38.0000  -60.0000 86

  6 omega   39.00   69.00   1.0000    6.0000
omega____ theta____ kappa____ phi______ frames
    -      110.0000  -25.0000  -90.0000 30

  7 omega   40.00   72.00   1.0000    6.0000
omega____ theta____ kappa____ phi______ frames
    -      110.0000  -25.0000 -120.0000 32

  8 omega   40.00   82.00   1.0000    6.0000
omega____ theta____ kappa____ phi______ frames
    -      110.0000  -50.0000 -150.0000 42

  9 omega   40.00   71.00   1.0000    6.0000
omega____ theta____ kappa____ phi______ frames
    -      110.0000  -50.0000   30.0000 31

 10 omega   48.00   77.00   1.0000    6.0000
omega____ theta____ kappa____ phi______ frames
    -      110.0000  -50.0000   60.0000 29

 11 omega   44.00   83.00   1.0000    6.0000
omega____ theta____ kappa____ phi______ frames
    -      110.0000  -50.0000  -30.0000 39

 12 omega   89.00  169.00   1.0000    6.0000
omega____ theta____ kappa____ phi______ frames
    -      110.0000   77.0000  -90.0000 80

 13 omega   92.00  167.00   1.0000    6.0000
omega____ theta____ kappa____ phi______ frames
    -      110.0000   58.0000  158.0000 75

 14 omega   89.00  171.00   1.0000    6.0000
omega____ theta____ kappa____ phi______ frames
    -      110.0000   50.0000 -120.0000 82
;
_diffrn_measurement_device 'kappa diffractometer'
_diffrn_measurement_device_type 'Xcalibur, Sapphire3, Gemini ultra'
_diffrn_measurement_method '\w scans'
_diffrn_orient_matrix_UB_11 0.1194583000
_diffrn_orient_matrix_UB_12 0.0017325000
_diffrn_orient_matrix_UB_13 -0.0280453000
_diffrn_orient_matrix_UB_21 -0.0379654000
_diffrn_orient_matrix_UB_22 -0.0587212000
_diffrn_orient_matrix_UB_23 -0.0515275000
_diffrn_orient_matrix_UB_31 -0.0397326000
_diffrn_orient_matrix_UB_32 0.0612418000
_diffrn_orient_matrix_UB_33 -0.0487484000
_diffrn_radiation_monochromator mirror
_diffrn_radiation_probe x-ray
_diffrn_radiation_type CuK\a
_diffrn_radiation_wavelength 1.5418
_diffrn_reflns_av_R_equivalents 0.0756
_diffrn_reflns_av_unetI/netI 0.0668
_diffrn_reflns_limit_h_max 14
_diffrn_reflns_limit_h_min -13
_diffrn_reflns_limit_k_max 21
_diffrn_reflns_limit_k_min -21
_diffrn_reflns_limit_l_max 17
_diffrn_reflns_limit_l_min -24
_diffrn_reflns_number 14019
_diffrn_reflns_theta_full 66.50
_diffrn_reflns_theta_max 67.00
_diffrn_reflns_theta_min 9.69
_diffrn_source 'sealed X-ray tube'
_diffrn_source_target Cu
_exptl_absorpt_coefficient_mu 4.942
_exptl_absorpt_correction_T_max 1.00000
_exptl_absorpt_correction_T_min 0.73977
_exptl_absorpt_correction_type multi-scan
_exptl_absorpt_process_details
;
CrysAlisPro, Agilent Technologies,
Version 1.171.34.49 (release 20-01-2011 CrysAlis171 .NET)
(compiled Jan 20 2011,15:58:25)
Empirical absorption correction using spherical harmonics,
 implemented in SCALE3 ABSPACK scaling algorithm.
;
_exptl_crystal_colour red
_exptl_crystal_density_diffrn 1.310
_exptl_crystal_density_method 'not measured'
_exptl_crystal_F_000 1776
_exptl_crystal_size_max 0.24
_exptl_crystal_size_mid 0.22
_exptl_crystal_size_min 0.18
_refine_diff_density_max 2.063
_refine_diff_density_min -1.649
_refine_diff_density_rms 0.142
_refine_ls_extinction_method none
_refine_ls_goodness_of_fit_ref 1.028
_refine_ls_hydrogen_treatment constr
_refine_ls_matrix_type full
_refine_ls_number_parameters 441
_refine_ls_number_reflns 7444
_refine_ls_number_restraints 15
_refine_ls_restrained_S_all 1.031
_refine_ls_R_factor_all 0.0771
_refine_ls_R_factor_gt 0.0696
_refine_ls_shift/su_max 0.001
_refine_ls_shift/su_mean 0.000
_refine_ls_structure_factor_coef Fsqd
_refine_ls_weighting_details 'calc w=1/[\s^2^(Fo^2^)+(0.1485P)^2^+0.0000P] where P=(Fo^2^+2Fc^2^)/3'
_refine_ls_weighting_scheme calc
_refine_ls_wR_factor_gt 0.1879
_refine_ls_wR_factor_ref 0.1969
_reflns_number_gt 6364
_reflns_number_total 7444
_reflns_threshold_expression >2sigma(I)
_cod_data_source_file om400183n_si_002.cif
_cod_data_source_block erq24cult
_cod_original_sg_symbol_H-M P2(1)/c
_cod_database_code 4081219
_reflns_odcompleteness_completeness 98.08
_reflns_odcompleteness_iscentric 1
_reflns_odcompleteness_theta 68.13

loop_
_space_group_symop_id
_space_group_symop_operation_xyz
1 'x, y, z'
2 '-x, y+1/2, -z+1/2'
3 '-x, -y, -z'
4 'x, -y-1/2, z-1/2'

loop_
_atom_site_label
_atom_site_type_symbol
_atom_site_fract_x
_atom_site_fract_y
_atom_site_fract_z
_atom_site_U_iso_or_equiv
_atom_site_adp_type
_atom_site_occupancy
_atom_site_symmetry_multiplicity
_atom_site_calc_flag
_atom_site_refinement_flags
_atom_site_disorder_assembly
_atom_site_disorder_group
Ru1 Ru 0.37711(2) 0.520282(18) 0.705893(14) 0.02087(16) Uani 1 1 d . . .
P2 P 0.22423(8) 0.58642(6) 0.67105(5) 0.0200(2) Uani 1 1 d . . .
S1 S 0.60663(10) 0.40180(8) 0.73834(6) 0.0360(3) Uani 1 1 d . . .
Si1 Si 0.59093(9) 0.62302(7) 0.63572(6) 0.0267(3) Uani 1 1 d . . .
Si2 Si 0.37294(15) 0.51982(8) 0.87546(7) 0.0384(4) Uani 1 1 d . . .
Si3 Si 0.31288(11) 0.34958(8) 0.63114(6) 0.0307(3) Uani 1 1 d . . .
F1 F 0.6875(4) 0.4238(3) 0.86010(19) 0.0772(14) Uani 1 1 d . . .
F2 F 0.7713(5) 0.4881(3) 0.7869(3) 0.0930(18) Uani 1 1 d . . .
F3 F 0.8049(3) 0.3737(3) 0.7957(2) 0.0690(12) Uani 1 1 d . . .
O1 O 0.5278(4) 0.4614(3) 0.7492(2) 0.0684(16) Uani 1 1 d . . .
O2 O 0.6579(3) 0.4054(3) 0.67578(19) 0.0472(10) Uani 1 1 d . . .
O3 O 0.5692(4) 0.3312(3) 0.7589(2) 0.0568(11) Uani 1 1 d . . .
C1 C 0.4748(4) 0.6127(3) 0.6970(2) 0.0317(10) Uani 1 1 d . . .
H1A H 0.4208 0.6539 0.6880 0.038 Uiso 1 1 calc R . .
H1B H 0.5118 0.6220 0.7413 0.038 Uiso 1 1 calc R . .
C2 C 0.3013(4) 0.4986(3) 0.7912(2) 0.0309(10) Uani 1 1 d . . .
H2A H 0.2274 0.5251 0.7888 0.037 Uiso 1 1 calc R . .
H2B H 0.2831 0.4454 0.7908 0.037 Uiso 1 1 calc R . .
C3 C 0.3510(4) 0.4518(3) 0.6270(2) 0.0307(10) Uani 1 1 d . . .
H3A H 0.2900 0.4749 0.5984 0.037 Uiso 1 1 calc R . .
H3B H 0.4214 0.4545 0.6022 0.037 Uiso 1 1 calc R . .
C4 C 0.5908(4) 0.5549(3) 0.5671(2) 0.0349(11) Uani 1 1 d . . .
H4A H 0.6486 0.5687 0.5361 0.052 Uiso 1 1 calc R . .
H4B H 0.5154 0.5542 0.5437 0.052 Uiso 1 1 calc R . .
H4C H 0.6082 0.5059 0.5852 0.052 Uiso 1 1 calc R . .
C5 C 0.7338(4) 0.6190(4) 0.6812(3) 0.0415(13) Uani 1 1 d . . .
H5A H 0.7512 0.5679 0.6938 0.062 Uiso 1 1 calc R . .
H5B H 0.7328 0.6495 0.7211 0.062 Uiso 1 1 calc R . .
H5C H 0.7923 0.6374 0.6526 0.062 Uiso 1 1 calc R . .
C6 C 0.5701(5) 0.7170(3) 0.6018(3) 0.0405(12) Uani 1 1 d . . .
H6A H 0.6333 0.7293 0.5740 0.061 Uiso 1 1 calc R . .
H6B H 0.5680 0.7524 0.6383 0.061 Uiso 1 1 calc R . .
H6C H 0.4979 0.7192 0.5751 0.061 Uiso 1 1 calc R . .
C7 C 0.4238(7) 0.4318(4) 0.9137(3) 0.0583(17) Uani 1 1 d . . .
H7A H 0.3580 0.4015 0.9242 0.088 Uiso 1 1 calc R . .
H7B H 0.4699 0.4423 0.9545 0.088 Uiso 1 1 calc R . .
H7C H 0.4703 0.4053 0.8827 0.088 Uiso 1 1 calc R . .
C8 C 0.2572(7) 0.5576(4) 0.9254(3) 0.0622(19) Uani 1 1 d . . .
H8A H 0.2323 0.6054 0.9072 0.093 Uiso 1 1 calc R . .
H8B H 0.2860 0.5639 0.9714 0.093 Uiso 1 1 calc R . .
H8C H 0.1924 0.5234 0.9237 0.093 Uiso 1 1 calc R . .
C9 C 0.4929(6) 0.5874(4) 0.8759(3) 0.0619(19) Uani 1 1 d . . .
H9A H 0.5580 0.5653 0.8548 0.093 Uiso 1 1 calc R . .
H9B H 0.5157 0.6007 0.9217 0.093 Uiso 1 1 calc R . .
H9C H 0.4681 0.6317 0.8515 0.093 Uiso 1 1 calc R . .
C10 C 0.4331(5) 0.2943(3) 0.5997(3) 0.0442(13) Uani 1 1 d . . .
H10A H 0.4487 0.3106 0.5549 0.066 Uiso 1 1 calc R . .
H10B H 0.4121 0.2420 0.5987 0.066 Uiso 1 1 calc R . .
H10C H 0.5015 0.3012 0.6291 0.066 Uiso 1 1 calc R . .
C11 C 0.1865(5) 0.3358(4) 0.5716(3) 0.0489(14) Uani 1 1 d . . .
H11A H 0.1259 0.3704 0.5820 0.073 Uiso 1 1 calc R . .
H11B H 0.1583 0.2852 0.5754 0.073 Uiso 1 1 calc R . .
H11C H 0.2092 0.3444 0.5264 0.073 Uiso 1 1 calc R . .
C12 C 0.2778(5) 0.3139(3) 0.7133(3) 0.0446(13) Uani 1 1 d . . .
H12A H 0.3407 0.3248 0.7457 0.067 Uiso 1 1 calc R . .
H12B H 0.2663 0.2605 0.7107 0.067 Uiso 1 1 calc R . .
H12C H 0.2078 0.3375 0.7272 0.067 Uiso 1 1 calc R . .
C20 C 0.7234(5) 0.4239(4) 0.7990(3) 0.0505(15) Uani 1 1 d . . .
C21 C 0.2460(4) 0.6498(3) 0.6023(2) 0.0262(9) Uani 1 1 d . . .
C22 C 0.2861(4) 0.6222(3) 0.5433(2) 0.0299(10) Uani 1 1 d . . .
H22 H 0.3019 0.5711 0.5398 0.036 Uiso 1 1 calc R . .
C23 C 0.3034(4) 0.6676(3) 0.4904(2) 0.0344(11) Uani 1 1 d . . .
H23 H 0.3287 0.6474 0.4504 0.041 Uiso 1 1 calc R . .
C24 C 0.2841(6) 0.7416(3) 0.4951(3) 0.0493(15) Uani 1 1 d . . .
H24 H 0.2978 0.7731 0.4588 0.059 Uiso 1 1 calc R . .
C25 C 0.2451(7) 0.7702(4) 0.5521(3) 0.0625(19) Uani 1 1 d . . .
H25 H 0.2306 0.8216 0.5551 0.075 Uiso 1 1 calc R . .
C26 C 0.2265(6) 0.7247(3) 0.6059(3) 0.0496(15) Uani 1 1 d . . .
H26 H 0.2003 0.7453 0.6455 0.060 Uiso 1 1 calc R . .
C31 C 0.1650(3) 0.6458(3) 0.73486(19) 0.0225(8) Uani 1 1 d . . .
C32 C 0.2362(4) 0.6942(3) 0.7705(2) 0.0309(10) Uani 1 1 d . . .
H32 H 0.3150 0.6964 0.7618 0.037 Uiso 1 1 calc R . .
C33 C 0.1942(5) 0.7394(3) 0.8186(2) 0.0365(11) Uani 1 1 d . . .
H33 H 0.2432 0.7736 0.8415 0.044 Uiso 1 1 calc R . .
C34 C 0.0800(5) 0.7345(3) 0.8332(3) 0.0387(12) Uani 1 1 d . . .
H34 H 0.0514 0.7642 0.8673 0.046 Uiso 1 1 calc R . .
C35 C 0.0086(4) 0.6866(4) 0.7982(3) 0.0453(14) Uani 1 1 d . . .
H35 H -0.0697 0.6838 0.8077 0.054 Uiso 1 1 calc R . .
C36 C 0.0504(4) 0.6426(3) 0.7491(2) 0.0356(11) Uani 1 1 d . . .
H36 H 0.0005 0.6099 0.7250 0.043 Uiso 1 1 calc R . .
C41 C 0.0977(4) 0.5343(3) 0.6417(2) 0.0278(10) Uani 1 1 d . . .
C42 C 0.0653(4) 0.4745(3) 0.6785(3) 0.0359(12) Uani 1 1 d . . .
H42 H 0.1130 0.4582 0.7151 0.043 Uiso 1 1 calc R . .
C43 C -0.0373(5) 0.4378(4) 0.6623(3) 0.0502(15) Uani 1 1 d . . .
H43 H -0.0602 0.3977 0.6886 0.060 Uiso 1 1 calc R . .
C44 C -0.1053(4) 0.4597(4) 0.6081(3) 0.0537(17) Uani 1 1 d . . .
H44 H -0.1750 0.4350 0.5970 0.064 Uiso 1 1 calc R . .
C45 C -0.0713(5) 0.5174(5) 0.5708(3) 0.057(2) Uani 1 1 d . . .
H45 H -0.1174 0.5316 0.5329 0.068 Uiso 1 1 calc R . .
C46 C 0.0290(4) 0.5561(4) 0.5867(2) 0.0394(12) Uani 1 1 d . . .
H46 H 0.0503 0.5967 0.5604 0.047 Uiso 1 1 calc R . .
C1SA C 0.108(2) 0.0570(13) 0.5671(11) 0.110(7) Uiso 0.50 1 d PD A 1
H1SD H 0.0618 0.0171 0.5471 0.165 Uiso 0.50 1 calc PR A 1
H1SE H 0.0884 0.0638 0.6131 0.165 Uiso 0.50 1 calc PR A 1
H1SF H 0.1892 0.0444 0.5658 0.165 Uiso 0.50 1 calc PR A 1
C2SA C 0.085(2) 0.1258(12) 0.5297(8) 0.082(6) Uiso 0.50 1 d PD A 1
H2SC H 0.0013 0.1318 0.5248 0.098 Uiso 0.50 1 calc PR A 1
H2SD H 0.1148 0.1669 0.5578 0.098 Uiso 0.50 1 calc PR A 1
O3SA O 0.1253(13) 0.1351(9) 0.4704(6) 0.086(4) Uiso 0.50 1 d PD A 1
C4SA C 0.098(2) 0.1872(11) 0.4256(9) 0.114(8) Uiso 0.50 1 d PD A 1
H4SC H 0.1607 0.2238 0.4251 0.137 Uiso 0.50 1 calc PR A 1
H4SD H 0.0282 0.2130 0.4380 0.137 Uiso 0.50 1 calc PR A 1
C5SA C 0.0783(18) 0.1537(13) 0.3560(7) 0.080(5) Uiso 0.50 1 d PD A 1
H5SD H 0.0976 0.1901 0.3226 0.120 Uiso 0.50 1 calc PR A 1
H5SE H -0.0020 0.1395 0.3490 0.120 Uiso 0.50 1 calc PR A 1
H5SF H 0.1268 0.1101 0.3520 0.120 Uiso 0.50 1 calc PR A 1
C1SB C 0.1660(19) 0.0897(14) 0.5726(8) 0.101(6) Uiso 0.50 1 d PD B 2
H1SA H 0.2324 0.1147 0.5555 0.151 Uiso 0.50 1 calc PR B 2
H1SB H 0.1811 0.0367 0.5757 0.151 Uiso 0.50 1 calc PR B 2
H1SC H 0.1519 0.1090 0.6167 0.151 Uiso 0.50 1 calc PR B 2
C2SB C 0.0616(18) 0.1033(16) 0.5261(8) 0.100(8) Uiso 0.50 1 d PD B 2
H2SA H 0.0091 0.0606 0.5270 0.121 Uiso 0.50 1 calc PR B 2
H2SB H 0.0202 0.1476 0.5402 0.121 Uiso 0.50 1 calc PR B 2
O3SB O 0.0986(10) 0.1132(7) 0.4628(5) 0.064(3) Uiso 0.50 1 d PD B 2
C4SB C 0.0375(13) 0.1591(10) 0.4201(7) 0.069(4) Uiso 0.50 1 d PD B 2
H4SA H 0.0143 0.2031 0.4450 0.083 Uiso 0.50 1 calc PR B 2
H4SB H -0.0329 0.1333 0.4039 0.083 Uiso 0.50 1 calc PR B 2
C5SB C 0.0994(19) 0.1836(14) 0.3624(9) 0.092(6) Uiso 0.50 1 d PD B 2
H5SA H 0.0943 0.1456 0.3281 0.137 Uiso 0.50 1 calc PR B 2
H5SB H 0.1798 0.1922 0.3760 0.137 Uiso 0.50 1 calc PR B 2
H5SC H 0.0654 0.2294 0.3449 0.137 Uiso 0.50 1 calc PR B 2

loop_
_atom_site_aniso_label
_atom_site_aniso_U_11
_atom_site_aniso_U_22
_atom_site_aniso_U_33
_atom_site_aniso_U_23
_atom_site_aniso_U_13
_atom_site_aniso_U_12
Ru1 0.0217(2) 0.0221(3) 0.0190(2) -0.00063(11) 0.00299(13) 0.00326(11)
P2 0.0183(4) 0.0224(6) 0.0193(5) -0.0018(4) 0.0016(3) -0.0008(4)
S1 0.0307(6) 0.0397(7) 0.0373(6) 0.0016(5) 0.0001(4) 0.0133(5)
Si1 0.0191(5) 0.0335(7) 0.0280(6) -0.0039(5) 0.0046(4) -0.0045(5)
Si2 0.0682(10) 0.0268(8) 0.0202(6) -0.0004(5) 0.0021(6) -0.0034(6)
Si3 0.0332(6) 0.0266(7) 0.0331(6) -0.0010(5) 0.0094(5) -0.0036(5)
F1 0.077(3) 0.108(4) 0.044(2) 0.001(2) -0.0193(18) 0.028(3)
F2 0.120(4) 0.066(3) 0.087(3) 0.015(2) -0.052(3) -0.021(3)
F3 0.0410(18) 0.089(3) 0.076(3) 0.015(2) -0.0095(16) 0.022(2)
O1 0.067(3) 0.092(4) 0.044(2) -0.020(2) -0.020(2) 0.056(3)
O2 0.0420(19) 0.058(3) 0.042(2) 0.0058(19) 0.0053(15) 0.0093(19)
O3 0.054(2) 0.059(3) 0.057(3) 0.010(2) 0.0063(19) -0.002(2)
C1 0.025(2) 0.042(3) 0.029(2) -0.008(2) 0.0064(16) -0.014(2)
C2 0.043(3) 0.029(2) 0.022(2) 0.0019(19) 0.0077(18) -0.002(2)
C3 0.035(2) 0.036(3) 0.023(2) 0.0032(19) 0.0113(17) 0.000(2)
C4 0.028(2) 0.051(3) 0.027(2) -0.004(2) 0.0100(17) -0.006(2)
C5 0.025(2) 0.053(4) 0.046(3) -0.011(3) -0.0012(19) -0.005(2)
C6 0.047(3) 0.029(3) 0.046(3) 0.005(2) 0.006(2) -0.007(2)
C7 0.086(5) 0.055(4) 0.033(3) 0.011(3) -0.010(3) 0.000(4)
C8 0.109(6) 0.046(4) 0.035(3) -0.006(3) 0.029(3) -0.002(4)
C9 0.087(5) 0.069(5) 0.029(3) -0.001(3) -0.010(3) -0.033(4)
C10 0.050(3) 0.023(3) 0.060(3) -0.007(2) 0.009(2) 0.008(2)
C11 0.046(3) 0.051(4) 0.050(3) -0.014(3) 0.008(2) -0.012(3)
C12 0.058(3) 0.025(3) 0.052(3) 0.003(2) 0.016(2) -0.013(2)
C20 0.057(3) 0.042(4) 0.050(3) 0.011(3) -0.015(3) 0.004(3)
C21 0.034(2) 0.022(2) 0.022(2) 0.0017(17) -0.0022(16) -0.0002(18)
C22 0.026(2) 0.036(3) 0.028(2) -0.0013(19) 0.0017(16) -0.0001(19)
C23 0.040(2) 0.039(3) 0.024(2) 0.002(2) -0.0021(18) -0.008(2)
C24 0.082(4) 0.039(3) 0.026(2) 0.014(2) -0.001(2) -0.010(3)
C25 0.119(6) 0.034(3) 0.035(3) 0.009(3) 0.009(3) 0.013(4)
C26 0.090(4) 0.033(3) 0.027(3) 0.001(2) 0.010(3) 0.004(3)
C31 0.0228(19) 0.025(2) 0.0199(19) -0.0008(17) 0.0027(14) 0.0006(17)
C32 0.029(2) 0.033(3) 0.032(2) -0.003(2) 0.0103(17) -0.001(2)
C33 0.047(3) 0.038(3) 0.026(2) -0.008(2) 0.0092(19) -0.008(2)
C34 0.046(3) 0.034(3) 0.038(3) -0.003(2) 0.018(2) 0.012(2)
C35 0.030(2) 0.058(4) 0.049(3) -0.004(3) 0.012(2) 0.008(2)
C36 0.026(2) 0.041(3) 0.041(3) -0.011(2) 0.0038(18) 0.007(2)
C41 0.0190(19) 0.029(2) 0.035(2) -0.011(2) 0.0040(16) -0.0003(18)
C42 0.030(2) 0.021(3) 0.057(3) -0.005(2) 0.004(2) -0.0055(19)
C43 0.032(3) 0.048(4) 0.071(4) -0.012(3) 0.015(2) -0.015(3)
C44 0.022(2) 0.073(4) 0.068(4) -0.034(4) 0.011(2) -0.016(3)
C45 0.021(2) 0.113(7) 0.036(3) -0.025(3) -0.001(2) -0.002(3)
C46 0.028(2) 0.060(4) 0.029(2) -0.007(2) 0.0016(17) -0.001(2)

loop_
_atom_type_symbol
_atom_type_description
_atom_type_scat_dispersion_real
_atom_type_scat_dispersion_imag
_atom_type_scat_source
C C 0.0181 0.0091 'International Tables Vol C Tables 4.2.6.8 and 6.1.1.4'
H H 0.0000 0.0000 'International Tables Vol C Tables 4.2.6.8 and 6.1.1.4'
F F 0.0727 0.0534 'International Tables Vol C Tables 4.2.6.8 and 6.1.1.4'
O O 0.0492 0.0322 'International Tables Vol C Tables 4.2.6.8 and 6.1.1.4'
P P 0.2955 0.4335 'International Tables Vol C Tables 4.2.6.8 and 6.1.1.4'
Ru Ru 0.0552 3.2960 'International Tables Vol C Tables 4.2.6.8 and 6.1.1.4'
S S 0.3331 0.5567 'International Tables Vol C Tables 4.2.6.8 and 6.1.1.4'
Si Si 0.2541 0.3302 'International Tables Vol C Tables 4.2.6.8 and 6.1.1.4'

loop_
_geom_angle_atom_site_label_1
_geom_angle_atom_site_label_2
_geom_angle_atom_site_label_3
_geom_angle
O1 Ru1 P2 174.45(12)
C1 Ru1 P2 88.56(15)
C1 Ru1 O1 89.6(2)
C2 Ru1 P2 89.50(16)
C2 Ru1 O1 87.0(2)
C2 Ru1 C1 120.6(2)
C2 Ru1 C3 119.8(2)
C3 Ru1 P2 89.82(14)
C3 Ru1 O1 95.65(18)
C3 Ru1 C1 119.60(18)
C21 P2 Ru1 115.68(15)
C21 P2 C31 103.7(2)
C31 P2 Ru1 114.70(13)
C41 P2 Ru1 116.48(17)
C41 P2 C21 102.8(2)
C41 P2 C31 101.50(19)
O1 S1 C20 101.3(3)
O2 S1 O1 113.7(3)
O2 S1 C20 104.3(3)
O3 S1 O1 114.8(3)
O3 S1 O2 116.7(3)
O3 S1 C20 103.4(3)
C4 Si1 C1 116.7(2)
C4 Si1 C5 107.8(2)
C5 Si1 C1 109.3(2)
C6 Si1 C1 104.3(3)
C6 Si1 C4 110.0(3)
C6 Si1 C5 108.4(3)
C7 Si2 C2 108.4(3)
C7 Si2 C8 108.5(3)
C7 Si2 C9 109.7(4)
C8 Si2 C2 105.1(3)
C8 Si2 C9 109.0(4)
C9 Si2 C2 115.8(2)
C10 Si3 C3 108.9(2)
C10 Si3 C11 107.1(3)
C11 Si3 C3 106.3(3)
C12 Si3 C3 116.3(2)
C12 Si3 C10 109.0(3)
C12 Si3 C11 108.9(3)
S1 O1 Ru1 143.8(3)
Si1 C1 Ru1 124.2(3)
Si2 C2 Ru1 122.2(3)
Si3 C3 Ru1 125.8(2)
F1 C20 S1 111.1(5)
F2 C20 S1 112.2(4)
F2 C20 F1 109.5(6)
F2 C20 F3 106.4(6)
F3 C20 S1 109.4(5)
F3 C20 F1 108.2(5)
C22 C21 P2 119.3(4)
C26 C21 P2 123.1(4)
C26 C21 C22 117.5(5)
C23 C22 C21 121.4(5)
C24 C23 C22 120.2(5)
C25 C24 C23 119.8(5)
C24 C25 C26 120.5(6)
C21 C26 C25 120.6(5)
C32 C31 P2 119.7(3)
C32 C31 C36 118.7(4)
C36 C31 P2 121.6(3)
C33 C32 C31 120.9(4)
C32 C33 C34 119.8(5)
C35 C34 C33 119.8(5)
C34 C35 C36 120.3(5)
C35 C36 C31 120.5(5)
C42 C41 P2 118.2(4)
C42 C41 C46 119.3(5)
C46 C41 P2 122.4(4)
C41 C42 C43 120.4(6)
C44 C43 C42 120.1(6)
C45 C44 C43 119.3(5)
C44 C45 C46 121.9(6)
C45 C46 C41 119.0(6)
O3SA C2SA C1SA 120.5(16)
C2SA O3SA C4SA 128.5(16)
O3SA C4SA C5SA 111.1(15)
O3SB C2SB C1SB 108.1(14)
C4SB O3SB C2SB 118.8(13)
O3SB C4SB C5SB 114.7(13)

loop_
_geom_bond_atom_site_label_1
_geom_bond_atom_site_label_2
_geom_bond_distance
Ru1 P2 2.2402(10)
Ru1 O1 2.207(4)
Ru1 C1 2.046(5)
Ru1 C2 2.021(5)
Ru1 C3 2.034(5)
P2 C21 1.834(4)
P2 C31 1.846(4)
P2 C41 1.832(5)
S1 O1 1.447(4)
S1 O2 1.432(4)
S1 O3 1.424(5)
S1 C20 1.833(6)
Si1 C1 1.899(4)
Si1 C4 1.860(5)
Si1 C5 1.869(5)
Si1 C6 1.851(6)
Si2 C2 1.899(5)
Si2 C7 1.860(7)
Si2 C8 1.866(7)
Si2 C9 1.867(7)
Si3 C3 1.912(5)
Si3 C10 1.870(5)
Si3 C11 1.876(6)
Si3 C12 1.851(5)
F1 C20 1.327(8)
F2 C20 1.322(8)
F3 C20 1.324(7)
C21 C22 1.398(6)
C21 C26 1.382(8)
C22 C23 1.375(7)
C23 C24 1.368(8)
C24 C25 1.366(9)
C25 C26 1.394(8)
C31 C32 1.389(7)
C31 C36 1.391(6)
C32 C33 1.382(7)
C33 C34 1.389(7)
C34 C35 1.378(9)
C35 C36 1.385(7)
C41 C42 1.382(7)
C41 C46 1.396(7)
C42 C43 1.400(7)
C43 C44 1.379(10)
C44 C45 1.362(11)
C45 C46 1.393(8)
C1SA C2SA 1.478(16)
C2SA O3SA 1.323(14)
O3SA C4SA 1.337(15)
C4SA C5SA 1.540(16)
C1SB C2SB 1.524(17)
C2SB O3SB 1.387(15)
O3SB C4SB 1.373(13)
C4SB C5SB 1.476(15)
